data_4128176
loop_
_publ_author_name
'Kato, Satoshi'
'Otake, Ken-Ichi'
'Chen, Haoyuan'
'Akpinar, Isil'
'Buru, Cassandra T.'
'Islamoglu, Timur'
'Snurr, Randall Q.'
'Farha, Omar K.'

_publ_section_title
;
 Zirconium-Based Metal-Organic Frameworks for the Removal of Protein-Bound
 Uremic Toxin from Human Serum Albumin.
;
_journal_issue 6
_journal_name_full 'Journal of the American Chemical Society'
_journal_page_first 2568
_journal_page_last 2576
_journal_paper_doi 10.1021/jacs.8b12525
_journal_volume 141
_journal_year 2019
_chemical_formula_moiety 'C88 H44 O36 S2 Zr6'
_chemical_formula_sum 'C88 H44 O36 S2 Zr6'
_chemical_formula_weight 2288.67
_space_group_crystal_system hexagonal
_space_group_IT_number 191
_space_group_name_Hall '-P 6 2'
_space_group_name_H-M_alt 'P 6/m m m'
_symmetry_space_group_name_Hall '-P 6 2'
_symmetry_space_group_name_H-M 'P 6/m m m'
_atom_sites_solution_hydrogens geom
_audit_creation_method SHELXL-2017/1
_audit_update_record
;
2018-09-16 deposited with the CCDC.
2018-09-16 downloaded from the CCDC.
;
_cell_angle_alpha 90
_cell_angle_beta 90
_cell_angle_gamma 120
_cell_formula_units_Z 3
_cell_length_a 38.964(2)
_cell_length_b 38.964(2)
_cell_length_c 16.861(11)
_cell_measurement_reflns_used 1156
_cell_measurement_temperature 100(2)
_cell_measurement_theta_max 14.96
_cell_measurement_theta_min 2.18
_cell_volume 22169(15)
_computing_cell_refinement 'Bruker SAINT'
_computing_data_collection 'Bruker APEX2'
_computing_data_reduction 'Bruker SAINT'
_computing_publication_material 'Yadokari-XG (Wakita, Nemoto et al., 2009)'
_computing_structure_refinement 'SHELXL-2017/1 (Sheldrick, 2017)'
_computing_structure_solution 'SHELXT 2014/5 (Sheldrick, 2014)'
_diffrn_ambient_temperature 100(2)
_diffrn_measured_fraction_theta_full 0.999
_diffrn_measured_fraction_theta_max 0.999
_diffrn_measurement_device_type 'Bruker APEX-II CCD'
_diffrn_measurement_method '\f and \w scans'
_diffrn_radiation_type MoK\a
_diffrn_radiation_wavelength 0.71073
_diffrn_reflns_av_R_equivalents 0.2491
_diffrn_reflns_av_unetI/netI 0.1355
_diffrn_reflns_Laue_measured_fraction_full 0.999
_diffrn_reflns_Laue_measured_fraction_max 0.999
_diffrn_reflns_limit_h_max 38
_diffrn_reflns_limit_h_min -38
_diffrn_reflns_limit_k_max 32
_diffrn_reflns_limit_k_min -37
_diffrn_reflns_limit_l_max 16
_diffrn_reflns_limit_l_min -11
_diffrn_reflns_number 30841
_diffrn_reflns_point_group_measured_fraction_full 0.999
_diffrn_reflns_point_group_measured_fraction_max 0.999
_diffrn_reflns_theta_full 20.300
_diffrn_reflns_theta_max 20.300
_diffrn_reflns_theta_min 0.603
_diffrn_source 'MoK\a I\mS microfocus source with MX Optics'
_exptl_absorpt_coefficient_mu 0.245
_exptl_absorpt_correction_T_max 1.0000
_exptl_absorpt_correction_T_min 0.8762
_exptl_absorpt_correction_type multi-scan
_exptl_absorpt_process_details '(SADABS-2014/5; Krause et al., 2015)'
_exptl_crystal_colour yellow
_exptl_crystal_density_diffrn 0.514
_exptl_crystal_density_method 'not measured'
_exptl_crystal_description block
_exptl_crystal_F_000 3396
_exptl_crystal_size_max 0.025
_exptl_crystal_size_mid 0.025
_exptl_crystal_size_min 0.020
_refine_diff_density_max 1.579
_refine_diff_density_min -1.953
_refine_diff_density_rms 0.122
_refine_ls_extinction_method none
_refine_ls_goodness_of_fit_ref 1.025
_refine_ls_hydrogen_treatment constr
_refine_ls_matrix_type full
_refine_ls_number_parameters 141
_refine_ls_number_reflns 4114
_refine_ls_number_restraints 204
_refine_ls_restrained_S_all 1.008
_refine_ls_R_factor_all 0.1337
_refine_ls_R_factor_gt 0.0980
_refine_ls_shift/su_max 0.000
_refine_ls_shift/su_mean 0.000
_refine_ls_structure_factor_coef Fsqd
_refine_ls_weighting_details 'w=1/[\s^2^(Fo^2^)+(0.1829P)^2^] where P=(Fo^2^+2Fc^2^)/3'
_refine_ls_weighting_scheme calc
_refine_ls_wR_factor_gt 0.2698
_refine_ls_wR_factor_ref 0.2989
_reflns_Friedel_coverage 0.000
_reflns_number_gt 2451
_reflns_number_total 4114
_reflns_threshold_expression 'I > 2\s(I)'
_cod_data_source_file ja8b12525_si_002.cif
_cod_data_source_block NU-1000-indoxylsulfate
_cod_original_cell_volume 22169(29)
_cod_database_code 4128176
_shelx_shelxl_version_number 2017/1
_shelx_space_group_comment
;
The symmetry employed for this shelxl refinement is uniquely defined
by the following loop, which should always be used as a source of
symmetry information in preference to the above space-group names.
They are only intended as comments.
;

loop_
_space_group_symop_operation_xyz
'x, y, z'
'-x, -y, z'
'-y, x-y, z'
'-x+y, -x, z'
'x-y, x, z'
'y, -x+y, z'
'x-y, -y, -z'
'-x, -x+y, -z'
'y, x, -z'
'-y, -x, -z'
'x, x-y, -z'
'-x+y, y, -z'
'-x, -y, -z'
'x, y, -z'
'y, -x+y, -z'
'x-y, x, -z'
'-x+y, -x, -z'
'-y, x-y, -z'
'-x+y, y, z'
'x, x-y, z'
'-y, -x, z'
'y, x, z'
'-x, -x+y, z'
'x-y, -y, z'

loop_
_atom_site_label
_atom_site_type_symbol
_atom_site_fract_x
_atom_site_fract_y
_atom_site_fract_z
_atom_site_U_iso_or_equiv
_atom_site_adp_type
_atom_site_occupancy
_atom_site_site_symmetry_order
_atom_site_calc_flag
_atom_site_refinement_flags_posn
_atom_site_refinement_flags_adp
_atom_site_refinement_flags_occupancy
C1 C 0.9041(3) 0.3981(3) 0.3661(6) 0.034(3) Uani 1 1 d . U .
C2 C 0.8727(3) 0.3685(4) 0.3144(7) 0.040(3) Uani 1 1 d . U .
C3 C 0.8344(4) 0.3604(4) 0.3245(7) 0.045(3) Uiso 1 1 d . U .
H1 H 0.828816 0.373422 0.364109 0.054 Uiso 1 1 calc R U .
C4 C 0.8038(4) 0.3329(4) 0.2767(7) 0.057(4) Uani 1 1 d . U .
H2 H 0.778024 0.327804 0.284461 0.068 Uiso 1 1 calc R U .
C5 C 0.8119(4) 0.3134(4) 0.2176(6) 0.047(4) Uani 1 1 d . U .
C6 C 0.8522(4) 0.3218(4) 0.2073(7) 0.063(4) Uani 1 1 d . U .
H3 H 0.858353 0.308960 0.168151 0.076 Uiso 1 1 calc R U .
C7 C 0.8816(4) 0.3493(4) 0.2563(7) 0.050(4) Uani 1 1 d . U .
H4 H 0.907589 0.354798 0.249995 0.060 Uiso 1 1 calc R U .
C8 C 0.7487(3) 0.2513(3) 0.2056(10) 0.054(5) Uani 1 2 d S TU P
H5 H 0.748262 0.251737 0.260755 0.065 Uiso 1 2 calc R U P
C9 C 0.7805(3) 0.2826(4) 0.1677(7) 0.048(4) Uani 1 1 d . U .
C10 C 0.7793(4) 0.2817(4) 0.0849(7) 0.051(4) Uani 1 1 d . U .
C11 C 0.8099(4) 0.3147(4) 0.0383(6) 0.070(5) Uani 1 1 d . U .
H6 H 0.829937 0.336327 0.064897 0.084 Uiso 1 1 calc R U .
C12 C 0.7490(3) 0.2510(3) 0.0412(9) 0.043(5) Uani 1 2 d S TU P
O1 O 0.9401(2) 0.4078(2) 0.3500(5) 0.050(2) Uiso 1 1 d . . .
O2 O 0.8941(2) 0.4128(2) 0.4212(4) 0.0294(19) Uiso 1 1 d . . .
O3 O 0.9643(4) 0.48215(18) 0.3960(7) 0.055(4) Uiso 1 2 d S . P
O4 O 0.9642(3) 0.4340(3) 0.500000 0.024(3) Uiso 1 2 d S . P
O5 O 1.000000 0.4579(3) 0.2604(6) 0.040(3) Uiso 1 2 d S . P
O6 O 1.000000 0.3970(3) 0.3972(6) 0.045(3) Uiso 1 2 d S . P
O9 O 0.9509(10) 0.4343(10) 0.1463(19) 0.048(9) Uiso 0.25 1 d . . P
O10 O 0.9150(11) 0.4575(5) 0.235(2) 0.120(13) Uiso 0.5 2 d S . P
S1 S 0.9295(7) 0.4648(4) 0.1461(19) 0.234(13) Uani 0.5 2 d S T P
Zr1 Zr 0.92775(6) 0.46387(3) 0.500000 0.0227(7) Uani 1 4 d S T P
Zr2 Zr 1.000000 0.45462(4) 0.39531(8) 0.0246(6) Uani 1 2 d S T P

loop_
_atom_site_aniso_label
_atom_site_aniso_U_11
_atom_site_aniso_U_22
_atom_site_aniso_U_33
_atom_site_aniso_U_23
_atom_site_aniso_U_13
_atom_site_aniso_U_12
C1 0.017(6) 0.033(7) 0.032(7) -0.017(6) -0.010(5) -0.004(5)
C2 0.039(7) 0.050(7) 0.027(6) -0.013(6) -0.004(6) 0.019(6)
C4 0.052(8) 0.048(8) 0.035(7) -0.002(6) -0.001(7) -0.001(7)
C5 0.045(8) 0.048(8) 0.014(6) 0.000(6) 0.004(6) -0.003(6)
C6 0.069(9) 0.065(9) 0.028(7) -0.017(7) -0.002(7) 0.012(7)
C7 0.034(7) 0.054(8) 0.046(7) -0.023(7) -0.003(6) 0.009(6)
C8 0.052(7) 0.052(7) 0.028(9) -0.012(5) 0.012(5) 0.003(9)
C9 0.024(7) 0.048(7) 0.026(6) 0.007(6) 0.011(6) -0.017(6)
C10 0.043(7) 0.051(8) 0.028(7) 0.003(6) 0.009(6) 0.000(6)
C11 0.052(8) 0.067(9) 0.016(6) 0.010(6) -0.005(6) -0.025(7)
C12 0.036(6) 0.036(6) 0.020(7) -0.011(4) 0.011(4) -0.010(8)
S1 0.15(2) 0.28(3) 0.23(3) -0.021(10) -0.04(2) 0.077(11)
Zr1 0.0126(13) 0.0305(11) 0.0190(12) 0.000 0.000 0.0063(6)
Zr2 0.0208(10) 0.0327(8) 0.0165(9) -0.0038(7) 0.000 0.0104(5)

loop_
_atom_type_symbol
_atom_type_description
_atom_type_scat_dispersion_real
_atom_type_scat_dispersion_imag
_atom_type_scat_source
C C 0.0033 0.0016 'International Tables Vol C Tables 4.2.6.8 and 6.1.1.4'
O O 0.0106 0.0060 'International Tables Vol C Tables 4.2.6.8 and 6.1.1.4'
Zr Zr -2.9673 0.5597 'International Tables Vol C Tables 4.2.6.8 and 6.1.1.4'
S S 0.1246 0.1234 'International Tables Vol C Tables 4.2.6.8 and 6.1.1.4'
H H 0.0000 0.0000 'International Tables Vol C Tables 4.2.6.8 and 6.1.1.4'

loop_
_geom_angle_atom_site_label_1
_geom_angle_atom_site_label_2
_geom_angle_atom_site_label_3
_geom_angle
_geom_angle_site_symmetry_1
_geom_angle_site_symmetry_3
O2 C1 O1 124.6(10) . .
O2 C1 C2 118.0(10) . .
O1 C1 C2 117.4(10) . .
C3 C2 C7 120.2(11) . .
C3 C2 C1 119.2(11) . .
C7 C2 C1 120.7(11) . .
C2 C3 C4 121.4(12) . .
C5 C4 C3 119.7(13) . .
C4 C5 C6 118.8(12) . .
C4 C5 C9 122.4(12) . .
C6 C5 C9 118.7(12) . .
C7 C6 C5 119.4(12) . .
C2 C7 C6 120.6(12) . .
C9 C8 C9 125.1(15) 21_665 .
C8 C9 C10 115.7(12) . .
C8 C9 C5 117.7(10) . .
C10 C9 C5 126.5(11) . .
C12 C10 C9 123.5(12) . .
C12 C10 C11 115.8(10) . .
C9 C10 C11 120.6(11) . .
C11 C11 C10 122.3(7) 14 .
C12 C12 C10 121.8(7) 14 21_665
C12 C12 C10 121.8(7) 14 .
C10 C12 C10 116.4(14) 21_665 .
C1 O1 Zr2 134.4(7) . .
C1 O2 Zr1 132.9(7) . .
Zr2 O3 Zr2 111.5(5) 2_765 .
Zr2 O3 Zr1 109.2(4) 2_765 .
Zr2 O3 Zr1 109.2(4) . .
Zr2 O4 Zr2 111.0(4) . 14_556
Zr2 O4 Zr1 105.6(3) . .
Zr2 O4 Zr1 105.6(3) 14_556 .
O10 S1 O9 97.2(17) . .
O10 S1 O9 97.2(17) . 20
O9 S1 O9 131(3) . 20
O3 Zr1 O3 109.7(6) 14_556 .
O3 Zr1 O2 78.7(3) 14_556 14_556
O3 Zr1 O2 142.32(18) . 14_556
O3 Zr1 O2 142.32(18) 14_556 20
O3 Zr1 O2 78.7(3) . 20
O2 Zr1 O2 117.7(4) 14_556 20
O3 Zr1 O2 78.7(3) 14_556 11_556
O3 Zr1 O2 142.32(18) . 11_556
O2 Zr1 O2 74.7(4) 14_556 11_556
O2 Zr1 O2 74.3(4) 20 11_556
O3 Zr1 O2 142.33(18) 14_556 .
O3 Zr1 O2 78.7(3) . .
O2 Zr1 O2 74.3(4) 14_556 .
O2 Zr1 O2 74.7(4) 20 .
O2 Zr1 O2 117.7(4) 11_556 .
O3 Zr1 O4 71.58(19) 14_556 20
O3 Zr1 O4 71.58(19) . 20
O2 Zr1 O4 142.26(18) 14_556 20
O2 Zr1 O4 77.1(3) 20 20
O2 Zr1 O4 77.1(3) 11_556 20
O2 Zr1 O4 142.26(18) . 20
O3 Zr1 O4 71.6(2) 14_556 .
O3 Zr1 O4 71.6(2) . .
O2 Zr1 O4 77.1(3) 14_556 .
O2 Zr1 O4 142.26(18) 20 .
O2 Zr1 O4 142.26(18) 11_556 .
O2 Zr1 O4 77.1(3) . .
O4 Zr1 O4 113.4(5) 20 .
O3 Zr1 Zr2 35.37(16) 14_556 14_556
O3 Zr1 Zr2 90.7(3) . 14_556
O2 Zr1 Zr2 75.42(19) 14_556 14_556
O2 Zr1 Zr2 166.8(2) 20 14_556
O2 Zr1 Zr2 111.27(19) 11_556 14_556
O2 Zr1 Zr2 111.05(18) . 14_556
O4 Zr1 Zr2 92.3(2) 20 14_556
O4 Zr1 Zr2 36.22(13) . 14_556
O3 Zr1 Zr2 35.36(16) 14_556 13_766
O3 Zr1 Zr2 90.7(3) . 13_766
O2 Zr1 Zr2 111.27(19) 14_556 13_766
O2 Zr1 Zr2 111.05(18) 20 13_766
O2 Zr1 Zr2 75.42(19) 11_556 13_766
O2 Zr1 Zr2 166.8(2) . 13_766
O4 Zr1 Zr2 36.22(13) 20 13_766
O4 Zr1 Zr2 92.3(2) . 13_766
Zr2 Zr1 Zr2 60.86(6) 14_556 13_766
O3 Zr1 Zr2 90.7(3) 14_556 2_765
O3 Zr1 Zr2 35.37(16) . 2_765
O2 Zr1 Zr2 166.8(2) 14_556 2_765
O2 Zr1 Zr2 75.42(19) 20 2_765
O2 Zr1 Zr2 111.05(18) 11_556 2_765
O2 Zr1 Zr2 111.27(19) . 2_765
O4 Zr1 Zr2 36.22(13) 20 2_765
O4 Zr1 Zr2 92.3(2) . 2_765
Zr2 Zr1 Zr2 91.40(7) 14_556 2_765
Zr2 Zr1 Zr2 60.75(6) 13_766 2_765
O3 Zr1 Zr2 90.7(3) 14_556 .
O3 Zr1 Zr2 35.37(16) . .
O2 Zr1 Zr2 111.05(18) 14_556 .
O2 Zr1 Zr2 111.27(19) 20 .
O2 Zr1 Zr2 166.8(2) 11_556 .
O2 Zr1 Zr2 75.42(19) . .
O4 Zr1 Zr2 92.3(2) 20 .
O4 Zr1 Zr2 36.22(13) . .
Zr2 Zr1 Zr2 60.75(7) 14_556 .
Zr2 Zr1 Zr2 91.40(7) 13_766 .
Zr2 Zr1 Zr2 60.86(6) 2_765 .
O3 Zr2 O3 68.5(5) 2_765 .
O3 Zr2 O4 73.6(4) 2_765 8_766
O3 Zr2 O4 110.7(4) . 8_766
O3 Zr2 O4 110.7(4) 2_765 .
O3 Zr2 O4 73.6(4) . .
O4 Zr2 O4 68.7(4) 8_766 .
O3 Zr2 O6 145.7(3) 2_765 .
O3 Zr2 O6 145.7(3) . .
O4 Zr2 O6 86.5(3) 8_766 .
O4 Zr2 O6 86.5(3) . .
O3 Zr2 O1 74.9(3) 2_765 23_765
O3 Zr2 O1 138.3(4) . 23_765
O4 Zr2 O1 76.1(3) 8_766 23_765
O4 Zr2 O1 140.3(3) . 23_765
O6 Zr2 O1 73.3(2) . 23_765
O3 Zr2 O1 138.3(4) 2_765 .
O3 Zr2 O1 74.9(3) . .
O4 Zr2 O1 140.3(3) 8_766 .
O4 Zr2 O1 76.1(3) . .
O6 Zr2 O1 73.3(2) . .
O1 Zr2 O1 126.9(4) 23_765 .
O3 Zr2 O5 87.6(4) 2_765 .
O3 Zr2 O5 87.6(4) . .
O4 Zr2 O5 145.7(2) 8_766 .
O4 Zr2 O5 145.7(2) . .
O6 Zr2 O5 94.1(4) . .
O1 Zr2 O5 71.3(2) 23_765 .
O1 Zr2 O5 71.3(2) . .
O3 Zr2 Zr1 35.4(3) 2_765 13_766
O3 Zr2 Zr1 88.4(3) . 13_766
O4 Zr2 Zr1 38.2(2) 8_766 13_766
O4 Zr2 Zr1 90.1(2) . 13_766
O6 Zr2 Zr1 119.95(17) . 13_766
O1 Zr2 Zr1 72.2(2) 23_765 13_766
O1 Zr2 Zr1 160.7(2) . 13_766
O5 Zr2 Zr1 118.43(17) . 13_766
O3 Zr2 Zr1 88.4(3) 2_765 .
O3 Zr2 Zr1 35.4(3) . .
O4 Zr2 Zr1 90.1(2) 8_766 .
O4 Zr2 Zr1 38.2(2) . .
O6 Zr2 Zr1 119.95(17) . .
O1 Zr2 Zr1 160.7(2) 23_765 .
O1 Zr2 Zr1 72.2(2) . .
O5 Zr2 Zr1 118.43(17) . .
Zr1 Zr2 Zr1 88.60(7) 13_766 .
O3 Zr2 Zr2 89.7(3) 2_765 14_556
O3 Zr2 Zr2 89.7(3) . 14_556
O4 Zr2 Zr2 34.5(2) 8_766 14_556
O4 Zr2 Zr2 34.5(2) . 14_556
O6 Zr2 Zr2 89.2(3) . 14_556
O1 Zr2 Zr2 109.8(2) 23_765 14_556
O1 Zr2 Zr2 109.8(2) . 14_556
O5 Zr2 Zr2 176.7(3) . 14_556
Zr1 Zr2 Zr2 59.62(3) 13_766 14_556
Zr1 Zr2 Zr2 59.62(3) . 14_556
O3 Zr2 Zr2 34.3(3) 2_765 2_765
O3 Zr2 Zr2 34.3(3) . 2_765
O4 Zr2 Zr2 92.8(2) 8_766 2_765
O4 Zr2 Zr2 92.8(2) . 2_765
O6 Zr2 Zr2 179.2(3) . 2_765
O1 Zr2 Zr2 107.0(2) 23_765 2_765
O1 Zr2 Zr2 107.0(2) . 2_765
O5 Zr2 Zr2 86.8(3) . 2_765
Zr1 Zr2 Zr2 59.57(3) 13_766 2_765
Zr1 Zr2 Zr2 59.57(3) . 2_765
Zr2 Zr2 Zr2 90.0 14_556 2_765

loop_
_geom_bond_atom_site_label_1
_geom_bond_atom_site_label_2
_geom_bond_distance
_geom_bond_site_symmetry_2
C1 O2 1.251(12) .
C1 O1 1.289(12) .
C1 C2 1.475(15) .
C2 C3 1.370(15) .
C2 C7 1.379(15) .
C3 C4 1.394(16) .
C4 C5 1.382(17) .
C5 C6 1.447(18) .
C5 C9 1.474(16) .
C6 C7 1.382(16) .
C8 C9 1.386(13) 21_665
C8 C9 1.386(13) .
C9 C10 1.397(15) .
C10 C12 1.397(14) .
C10 C11 1.469(16) .
C11 C11 1.29(2) 14
C12 C12 1.39(3) 14
O1 Zr2 2.258(8) .
O2 Zr1 2.200(7) .
O3 Zr2 2.140(7) 2_765
O3 Zr2 2.140(7) .
O3 Zr1 2.143(12) .
O4 Zr2 2.142(5) .
O4 Zr2 2.142(5) 14_556
O4 Zr1 2.240(9) .
O5 Zr2 2.278(11) .
O6 Zr2 2.244(11) .
O9 S1 1.76(3) .
O10 S1 1.58(4) .
Zr1 Zr2 3.491(2) 14_556
Zr1 Zr2 3.4909(19) 13_766
Zr1 Zr2 3.4909(19) 2_765
Zr1 Zr2 3.491(2) .
Zr2 Zr2 3.530(4) 14_556
Zr2 Zr2 3.536(3) 2_765

loop_
_geom_torsion_atom_site_label_1
_geom_torsion_atom_site_label_2
_geom_torsion_atom_site_label_3
_geom_torsion_atom_site_label_4
_geom_torsion
_geom_torsion_site_symmetry_1
_geom_torsion_site_symmetry_4
O2 C1 C2 C3 4.9(18) . .
O1 C1 C2 C3 -173.5(11) . .
O2 C1 C2 C7 -175.4(11) . .
O1 C1 C2 C7 6.1(18) . .
C7 C2 C3 C4 -0.4(19) . .
C1 C2 C3 C4 179.3(11) . .
C2 C3 C4 C5 0.0(19) . .
C3 C4 C5 C6 0.3(19) . .
C3 C4 C5 C9 176.9(11) . .
C4 C5 C6 C7 0(2) . .
C9 C5 C6 C7 -176.9(12) . .
C3 C2 C7 C6 0(2) . .
C1 C2 C7 C6 -179.3(12) . .
C5 C6 C7 C2 0(2) . .
C9 C8 C9 C10 2(3) 21_665 .
C9 C8 C9 C5 -178.1(13) 21_665 .
C4 C5 C9 C8 -53(2) . .
C6 C5 C9 C8 123.3(15) . .
C4 C5 C9 C10 126.1(16) . .
C6 C5 C9 C10 -57(2) . .
C8 C9 C10 C12 -2(2) . .
C5 C9 C10 C12 178.5(15) . .
C8 C9 C10 C11 175.5(15) . .
C5 C9 C10 C11 -4(2) . .
C12 C10 C11 C11 -3.0(18) . 14
C9 C10 C11 C11 179.3(10) . 14
C9 C10 C12 C12 -179.4(11) . 14
C11 C10 C12 C12 2.9(18) . 14
C9 C10 C12 C10 2(3) . 21_665
C11 C10 C12 C10 -175.9(11) . 21_665
O2 C1 O1 Zr2 -6.8(18) . .
C2 C1 O1 Zr2 171.6(8) . .
O1 C1 O2 Zr1 10.9(18) . .
C2 C1 O2 Zr1 -167.5(7) . .
